data_4106380
loop_
_publ_author_name
'Loi H. Do'
'Stephen J. Lippard'

_publ_section_title
;
 Toward Functional Carboxylate-Bridged Diiron Protein Mimics: Achieving
 Structural Stability and Conformational Flexibility Using a Macrocylic
 Ligand Framework
;
_journal_name_full 'Journal of the American Chemical Society'
_journal_page_first 10568
_journal_page_last 10581
_journal_paper_doi 10.1021/ja2021312
_journal_volume 133
_journal_year 2011
_chemical_formula_sum 'C90 H72 Fe2 N5 O10.26 S'
_chemical_formula_weight 1531.37
_chemical_name_systematic
;
 ?
;
_space_group_IT_number 61
_symmetry_cell_setting orthorhombic
_symmetry_space_group_name_Hall '-P 2ac 2ab'
_symmetry_space_group_name_H-M 'P b c a'
_atom_sites_solution_hydrogens geom
_atom_sites_solution_primary direct
_atom_sites_solution_secondary difmap
_audit_creation_method SHELXL-97
_cell_angle_alpha 90.00
_cell_angle_beta 90.00
_cell_angle_gamma 90.00
_cell_formula_units_Z 8
_cell_length_a 12.2687(10)
_cell_length_b 25.927(2)
_cell_length_c 48.485(4)
_cell_measurement_reflns_used 9918
_cell_measurement_temperature 110(2)
_cell_measurement_theta_max 25.89
_cell_measurement_theta_min 2.30
_cell_volume 15423(2)
_computing_cell_refinement 'Bruker SMART'
_computing_data_collection 'Bruker SMART'
_computing_data_reduction 'Bruker SAINT'
_computing_molecular_graphics 'Bruker SHELXTL'
_computing_publication_material 'Bruker SHELXTL'
_computing_structure_refinement 'SHELXL-97 (Sheldrick, 1997)'
_computing_structure_solution 'SHELXS-97 (Sheldrick, 1990)'
_diffrn_ambient_temperature 110(2)
_diffrn_measured_fraction_theta_full 1.000
_diffrn_measured_fraction_theta_max 1.000
_diffrn_measurement_device_type 'CCD area detector'
_diffrn_measurement_method 'phi and omega scans'
_diffrn_radiation_monochromator graphite
_diffrn_radiation_source 'fine-focus sealed tube'
_diffrn_radiation_type MoK\a
_diffrn_radiation_wavelength 0.71073
_diffrn_reflns_av_R_equivalents 0.1197
_diffrn_reflns_av_sigmaI/netI 0.0463
_diffrn_reflns_limit_h_max 14
_diffrn_reflns_limit_h_min -14
_diffrn_reflns_limit_k_max 30
_diffrn_reflns_limit_k_min -30
_diffrn_reflns_limit_l_max 57
_diffrn_reflns_limit_l_min -57
_diffrn_reflns_number 227221
_diffrn_reflns_theta_full 24.71
_diffrn_reflns_theta_max 24.71
_diffrn_reflns_theta_min 1.57
_exptl_absorpt_coefficient_mu 0.468
_exptl_absorpt_correction_T_max 0.9547
_exptl_absorpt_correction_T_min 0.9163
_exptl_absorpt_correction_type empirical
_exptl_absorpt_process_details SADABS
_exptl_crystal_colour red
_exptl_crystal_density_diffrn 1.319
_exptl_crystal_description block
_exptl_crystal_F_000 6376
_exptl_crystal_size_max 0.19
_exptl_crystal_size_mid 0.16
_exptl_crystal_size_min 0.10
_refine_diff_density_max 0.878
_refine_diff_density_min -0.758
_refine_diff_density_rms 0.091
_refine_ls_goodness_of_fit_ref 1.190
_refine_ls_hydrogen_treatment constr
_refine_ls_matrix_type full
_refine_ls_number_parameters 950
_refine_ls_number_reflns 13160
_refine_ls_number_restraints 456
_refine_ls_restrained_S_all 1.187
_refine_ls_R_factor_all 0.1159
_refine_ls_R_factor_gt 0.0906
_refine_ls_shift/su_max 0.001
_refine_ls_shift/su_mean 0.000
_refine_ls_structure_factor_coef Fsqd
_refine_ls_weighting_details 'calc w=1/[\s^2^(Fo^2^)+(0.0315P)^2^+99.2955P] where P=(Fo^2^+2Fc^2^)/3'
_refine_ls_weighting_scheme calc
_refine_ls_wR_factor_gt 0.1851
_refine_ls_wR_factor_ref 0.1961
_reflns_number_gt 10264
_reflns_number_total 13160
_reflns_threshold_expression >2sigma(I)
_cod_data_source_file ja2021312_si_002_6.cif
_cod_data_source_block Compound_6_7
_cod_database_code 4106380

loop_
_symmetry_equiv_pos_as_xyz
'x, y, z'
'-x+1/2, -y, z+1/2'
'-x, y+1/2, -z+1/2'
'x+1/2, -y+1/2, -z'
'-x, -y, -z'
'x-1/2, y, -z-1/2'
'x, -y-1/2, z-1/2'
'-x-1/2, y-1/2, z'

loop_
_atom_site_label
_atom_site_type_symbol
_atom_site_fract_x
_atom_site_fract_y
_atom_site_fract_z
_atom_site_U_iso_or_equiv
_atom_site_adp_type
_atom_site_occupancy
_atom_site_symmetry_multiplicity
_atom_site_calc_flag
_atom_site_refinement_flags
_atom_site_disorder_assembly
_atom_site_disorder_group
Fe1 Fe 0.62553(6) 0.54712(3) 0.107868(15) 0.02061(19) Uani 1 1 d . . .
Fe2 Fe 0.35778(6) 0.58342(3) 0.115320(16) 0.0229(2) Uani 1 1 d . . .
N1 N 0.6867(4) 0.47150(17) 0.10534(9) 0.0216(10) Uani 1 1 d . . .
N2 N 0.2631(4) 0.57596(17) 0.07891(9) 0.0239(10) Uani 1 1 d . A .
N100 N 0.2939(6) 0.1745(2) 0.01261(13) 0.0529(17) Uani 1 1 d D . .
N200 N 0.8765(6) 0.3192(3) 0.12002(16) 0.067(2) Uani 1 1 d . . .
O1 O 0.6825(3) 0.54926(14) 0.14386(7) 0.0235(9) Uani 1 1 d . . .
O2 O 0.3171(3) 0.65396(15) 0.11625(8) 0.0276(9) Uani 1 1 d . A .
O3 O 0.4627(3) 0.70802(15) 0.21953(8) 0.0303(10) Uani 1 1 d . . .
O4 O 0.3493(4) 0.35341(18) 0.03362(12) 0.0564(15) Uani 1 1 d . . .
O5 O 0.3283(4) 0.37651(17) 0.08297(10) 0.0429(12) Uani 1 1 d . . .
O7 O 0.7174(3) 0.60881(15) 0.09299(8) 0.0291(6) Uani 1 1 d . A .
O8 O 0.6709(3) 0.54713(15) 0.06539(8) 0.0291(6) Uani 1 1 d . A .
O9A O 0.369(3) 0.5833(14) 0.1574(4) 0.0291(6) Uani 0.448(5) 1 d P A 1
O10A O 0.2519(13) 0.5384(4) 0.1367(3) 0.0291(6) Uani 0.448(5) 1 d P A 1
C64A C 0.3037(15) 0.5436(7) 0.1608(4) 0.0206(10) Uani 0.448(5) 1 d P A 1
C65A C 0.253(3) 0.5326(18) 0.1866(4) 0.0388(18) Uani 0.448(5) 1 d PD A 1
C66A C 0.1714(17) 0.5621(11) 0.1995(3) 0.0388(18) Uani 0.448(5) 1 d PD A 1
C67A C 0.1516(13) 0.5552(7) 0.2275(3) 0.0388(18) Uani 0.448(5) 1 d PD A 1
H67A H 0.0991 0.5760 0.2367 0.047 Uiso 0.448(5) 1 calc PR A 1
C68A C 0.2085(12) 0.5176(6) 0.2423(3) 0.0388(18) Uani 0.448(5) 1 d PD A 1
H68A H 0.1934 0.5124 0.2613 0.047 Uiso 0.448(5) 1 calc PR A 1
C69A C 0.2877(12) 0.4876(6) 0.2292(3) 0.0388(18) Uani 0.448(5) 1 d PD A 1
H69A H 0.3262 0.4621 0.2393 0.047 Uiso 0.448(5) 1 calc PR A 1
C70A C 0.3105(18) 0.4952(9) 0.2012(3) 0.0388(18) Uani 0.448(5) 1 d PD A 1
C71A C 0.3981(14) 0.4549(9) 0.1845(4) 0.031(3) Uani 0.448(5) 1 d PD A 1
C72A C 0.3779(15) 0.4269(10) 0.1605(5) 0.0493(12) Uani 0.448(5) 1 d PD A 1
H72A H 0.3080 0.4283 0.1521 0.059 Uiso 0.448(5) 1 calc PR A 1
C73A C 0.4595(14) 0.3968(10) 0.1486(4) 0.0493(12) Uani 0.448(5) 1 d PD A 1
H73A H 0.4471 0.3799 0.1315 0.059 Uiso 0.448(5) 1 calc PR A 1
C74A C 0.5603(14) 0.3918(9) 0.1621(4) 0.0493(12) Uani 0.448(5) 1 d PD A 1
C75A C 0.5867(13) 0.4284(6) 0.1819(4) 0.0493(12) Uani 0.448(5) 1 d PD A 1
H75A H 0.6603 0.4320 0.1876 0.059 Uiso 0.448(5) 1 calc PR A 1
C76A C 0.5068(16) 0.4599(7) 0.1935(4) 0.0493(12) Uani 0.448(5) 1 d PD A 1
H76A H 0.5254 0.4844 0.2072 0.059 Uiso 0.448(5) 1 calc PR A 1
C77A C 0.6424(19) 0.3532(10) 0.1510(5) 0.071(3) Uani 0.448(5) 1 d PD A 1
H77A H 0.6472 0.3565 0.1309 0.106 Uiso 0.448(5) 1 calc PR A 1
H77B H 0.6191 0.3182 0.1558 0.106 Uiso 0.448(5) 1 calc PR A 1
H77C H 0.7141 0.3600 0.1592 0.106 Uiso 0.448(5) 1 calc PR A 1
C78A C 0.1267(11) 0.5972(4) 0.1948(2) 0.031(3) Uani 0.448(5) 1 d PD A 1
C79A C 0.1182(8) 0.6401(4) 0.2123(2) 0.0307(3) Uani 0.448(5) 1 d PD A 1
H79A H 0.1551 0.6405 0.2295 0.037 Uiso 0.448(5) 1 calc PR A 1
C80A C 0.0541(8) 0.6827(4) 0.20398(19) 0.0307(3) Uani 0.448(5) 1 d PD A 1
H80A H 0.0438 0.7109 0.2162 0.037 Uiso 0.448(5) 1 calc PR A 1
C81A C 0.0044(10) 0.6834(4) 0.1770(2) 0.0307(3) Uani 0.448(5) 1 d PD A 1
C82A C 0.0204(10) 0.6419(4) 0.15952(19) 0.0307(3) Uani 0.448(5) 1 d PD A 1
H82A H -0.0103 0.6423 0.1415 0.037 Uiso 0.448(5) 1 calc PR A 1
C83A C 0.0817(10) 0.5991(4) 0.1683(2) 0.0307(3) Uani 0.448(5) 1 d PD A 1
H83A H 0.0928 0.5711 0.1560 0.037 Uiso 0.448(5) 1 calc PR A 1
C84A C -0.0598(15) 0.7309(5) 0.1695(4) 0.071(3) Uani 0.448(5) 1 d PD A 1
H84A H -0.1133 0.7382 0.1840 0.106 Uiso 0.448(5) 1 calc PR A 1
H84B H -0.0977 0.7252 0.1520 0.106 Uiso 0.448(5) 1 calc PR A 1
H84C H -0.0102 0.7604 0.1677 0.106 Uiso 0.448(5) 1 calc PR A 1
O9B O 0.369(2) 0.5817(11) 0.1599(4) 0.0291(6) Uani 0.552(5) 1 d P A 2
O10B O 0.2606(11) 0.5269(3) 0.1365(3) 0.0291(6) Uani 0.552(5) 1 d P A 2
C64B C 0.2887(12) 0.5526(6) 0.1584(4) 0.0206(10) Uani 0.552(5) 1 d P A 2
C65B C 0.261(2) 0.5273(14) 0.1877(3) 0.0388(18) Uani 0.552(5) 1 d PD A 2
C66B C 0.1817(14) 0.5532(9) 0.2034(3) 0.0388(18) Uani 0.552(5) 1 d PD A 2
C67B C 0.1604(11) 0.5362(5) 0.2301(3) 0.0388(18) Uani 0.552(5) 1 d PD A 2
H67B H 0.1079 0.5536 0.2411 0.047 Uiso 0.552(5) 1 calc PR A 2
C68B C 0.2156(10) 0.4937(4) 0.2409(2) 0.0388(18) Uani 0.552(5) 1 d PD A 2
H68B H 0.2010 0.4828 0.2593 0.047 Uiso 0.552(5) 1 calc PR A 2
C69B C 0.2916(10) 0.4674(5) 0.2252(3) 0.0388(18) Uani 0.552(5) 1 d PD A 2
H69B H 0.3278 0.4381 0.2325 0.047 Uiso 0.552(5) 1 calc PR A 2
C70B C 0.3149(15) 0.4842(8) 0.1982(3) 0.0388(18) Uani 0.552(5) 1 d PD A 2
C71B C 0.3981(15) 0.4621(9) 0.1846(5) 0.0493(12) Uani 0.552(5) 1 d PD A 2
C72B C 0.3669(13) 0.4347(8) 0.1610(4) 0.0493(12) Uani 0.552(5) 1 d PD A 2
H72B H 0.2959 0.4395 0.1537 0.059 Uiso 0.552(5) 1 calc PR A 2
C73B C 0.4378(11) 0.4006(8) 0.1483(4) 0.0493(12) Uani 0.552(5) 1 d PD A 2
H73B H 0.4135 0.3808 0.1330 0.059 Uiso 0.552(5) 1 calc PR A 2
C74B C 0.5442(12) 0.3951(7) 0.1577(3) 0.0493(12) Uani 0.552(5) 1 d PD A 2
C75B C 0.5724(11) 0.4183(5) 0.1829(3) 0.0493(12) Uani 0.552(5) 1 d PD A 2
H75B H 0.6416 0.4114 0.1909 0.059 Uiso 0.552(5) 1 calc PR A 2
C76B C 0.5008(14) 0.4510(6) 0.1961(3) 0.0493(12) Uani 0.552(5) 1 d PD A 2
H76B H 0.5209 0.4662 0.2132 0.059 Uiso 0.552(5) 1 calc PR A 2
C77B C 0.6239(16) 0.3583(8) 0.1440(4) 0.071(3) Uani 0.552(5) 1 d PD A 2
H77D H 0.6063 0.3228 0.1493 0.106 Uiso 0.552(5) 1 calc PR A 2
H77E H 0.6982 0.3666 0.1499 0.106 Uiso 0.552(5) 1 calc PR A 2
H77F H 0.6185 0.3618 0.1239 0.106 Uiso 0.552(5) 1 calc PR A 2
C78B C 0.1024(9) 0.6009(4) 0.1857(2) 0.0307(3) Uani 0.552(5) 1 d PD A 2
C79B C 0.0860(8) 0.6493(4) 0.19818(19) 0.0307(3) Uani 0.552(5) 1 d PD A 2
H79B H 0.1250 0.6577 0.2145 0.037 Uiso 0.552(5) 1 calc PR A 2
C80B C 0.0143(8) 0.6850(4) 0.18714(18) 0.0307(3) Uani 0.552(5) 1 d PD A 2
H80B H 0.0078 0.7183 0.1951 0.037 Uiso 0.552(5) 1 calc PR A 2
C81B C -0.0505(7) 0.6709(4) 0.16338(17) 0.0307(3) Uani 0.552(5) 1 d PD A 2
C82B C -0.0315(7) 0.6229(3) 0.15111(17) 0.0307(3) Uani 0.552(5) 1 d PD A 2
H82B H -0.0717 0.6135 0.1351 0.037 Uiso 0.552(5) 1 calc PR A 2
C83B C 0.0447(8) 0.5887(4) 0.16174(18) 0.0307(3) Uani 0.552(5) 1 d PD A 2
H83B H 0.0578 0.5568 0.1527 0.037 Uiso 0.552(5) 1 calc PR A 2
C84B C -0.1428(11) 0.7041(5) 0.1533(3) 0.071(3) Uani 0.552(5) 1 d PD A 2
H84D H -0.1717 0.6900 0.1361 0.106 Uiso 0.552(5) 1 calc PR A 2
H84E H -0.1162 0.7393 0.1501 0.106 Uiso 0.552(5) 1 calc PR A 2
H84F H -0.2007 0.7049 0.1673 0.106 Uiso 0.552(5) 1 calc PR A 2
O6 O 0.4857(4) 0.5591(2) 0.10603(10) 0.0200(18) Uani 0.747(13) 1 d P A 1
O100 O 0.5154(14) 0.6102(8) 0.1063(4) 0.052(8) Uani 0.253(13) 1 d P A 2
O101 O 0.4654(13) 0.5216(9) 0.1133(4) 0.043(7) Uani 0.253(13) 1 d P A 2
S1 S 0.36768(14) 0.38852(6) 0.05579(4) 0.0403(4) Uani 1 1 d . A .
C1 C 0.4821(5) 0.6615(2) 0.20504(13) 0.0330(15) Uani 1 1 d . . .
H1A H 0.4638 0.6661 0.1853 0.040 Uiso 1 1 calc R . .
H1B H 0.4351 0.6338 0.2126 0.040 Uiso 1 1 calc R . .
C2 C 0.6010(5) 0.6463(2) 0.20790(12) 0.0292(14) Uani 1 1 d . . .
C3 C 0.6729(5) 0.6765(3) 0.22224(13) 0.0360(15) Uani 1 1 d . . .
H3A H 0.6488 0.7076 0.2307 0.043 Uiso 1 1 calc R . .
C4 C 0.7826(5) 0.6614(3) 0.22443(13) 0.0392(16) Uani 1 1 d . . .
H4B H 0.8329 0.6823 0.2343 0.047 Uiso 1 1 calc R . .
C5 C 0.8169(5) 0.6165(2) 0.21236(12) 0.0309(14) Uani 1 1 d . . .
H5B H 0.8910 0.6064 0.2141 0.037 Uiso 1 1 calc R . .
C6 C 0.7448(5) 0.5853(2) 0.19744(10) 0.0249(13) Uani 1 1 d . . .
C7 C 0.6359(5) 0.6009(2) 0.19562(11) 0.0240(12) Uani 1 1 d . . .
H7A H 0.5852 0.5801 0.1858 0.029 Uiso 1 1 calc R . .
C8 C 0.7877(4) 0.5378(2) 0.18447(11) 0.0216(12) Uani 1 1 d . A .
C9 C 0.8651(5) 0.5083(2) 0.19816(12) 0.0271(13) Uani 1 1 d . . .
H9A H 0.8875 0.5193 0.2160 0.032 Uiso 1 1 calc R . .
C10 C 0.9121(5) 0.4637(2) 0.18745(12) 0.0287(14) Uani 1 1 d . . .
C11 C 0.8782(5) 0.4474(2) 0.16183(12) 0.0308(14) Uani 1 1 d . . .
H11A H 0.9078 0.4167 0.1542 0.037 Uiso 1 1 calc R . .
C12 C 0.7993(5) 0.4759(2) 0.14670(11) 0.0245(13) Uani 1 1 d . A .
C13 C 0.7540(4) 0.5218(2) 0.15791(11) 0.0211(12) Uani 1 1 d . . .
C14 C 0.9973(6) 0.4339(3) 0.20350(14) 0.0435(17) Uani 1 1 d . . .
H14A H 0.9933 0.3973 0.1986 0.065 Uiso 1 1 calc R . .
H14B H 0.9838 0.4379 0.2233 0.065 Uiso 1 1 calc R . .
H14C H 1.0699 0.4473 0.1990 0.065 Uiso 1 1 calc R . .
C15 C 0.7626(4) 0.4538(2) 0.12169(11) 0.0251(12) Uani 1 1 d . . .
H15A H 0.7970 0.4226 0.1162 0.030 Uiso 1 1 calc R A .
C16 C 0.6562(5) 0.4394(2) 0.08294(11) 0.0238(13) Uani 1 1 d . . .
C17 C 0.7297(5) 0.4173(2) 0.06463(12) 0.0311(14) Uani 1 1 d . A .
H17A H 0.8055 0.4237 0.0667 0.037 Uiso 1 1 calc R . .
C18 C 0.6935(6) 0.3862(2) 0.04350(13) 0.0352(15) Uani 1 1 d . . .
H18A H 0.7445 0.3710 0.0312 0.042 Uiso 1 1 calc R A .
C19 C 0.5828(6) 0.3769(2) 0.04010(13) 0.0350(15) Uani 1 1 d . A .
H19A H 0.5575 0.3558 0.0254 0.042 Uiso 1 1 calc R . .
C20 C 0.5104(5) 0.3988(2) 0.05846(13) 0.0299(14) Uani 1 1 d . . .
C21 C 0.5452(5) 0.4302(2) 0.07971(12) 0.0270(13) Uani 1 1 d . A .
H21A H 0.4940 0.4454 0.0920 0.032 Uiso 1 1 calc R . .
C22 C 0.3541(5) 0.7262(2) 0.21541(12) 0.0315(14) Uani 1 1 d . . .
H22A H 0.3362 0.7514 0.2301 0.038 Uiso 1 1 calc R . .
H22B H 0.3030 0.6969 0.2171 0.038 Uiso 1 1 calc R . .
C23 C 0.3378(5) 0.7516(2) 0.18749(12) 0.0278(13) Uani 1 1 d . . .
C24 C 0.3699(5) 0.8026(2) 0.18332(13) 0.0347(15) Uani 1 1 d . . .
H24A H 0.4075 0.8204 0.1975 0.042 Uiso 1 1 calc R . .
C25 C 0.3478(5) 0.8273(2) 0.15891(12) 0.0340(15) Uani 1 1 d . . .
H25A H 0.3701 0.8620 0.1564 0.041 Uiso 1 1 calc R . .
C26 C 0.2934(5) 0.8019(2) 0.13793(12) 0.0280(13) Uani 1 1 d . . .
H26A H 0.2778 0.8193 0.1211 0.034 Uiso 1 1 calc R . .
C27 C 0.2615(4) 0.7506(2) 0.14155(11) 0.0243(12) Uani 1 1 d . . .
C28 C 0.2850(5) 0.7258(2) 0.16620(12) 0.0280(14) Uani 1 1 d . . .
H28A H 0.2648 0.6907 0.1686 0.034 Uiso 1 1 calc R . .
C29 C 0.1945(4) 0.7240(2) 0.12015(12) 0.0239(13) Uani 1 1 d . A .
C30 C 0.0969(4) 0.7469(2) 0.11151(12) 0.0269(13) Uani 1 1 d . . .
H30A H 0.0779 0.7796 0.1190 0.032 Uiso 1 1 calc R . .
C31 C 0.0265(5) 0.7246(2) 0.09271(12) 0.0289(14) Uani 1 1 d . . .
C32 C 0.0549(5) 0.6778(2) 0.08167(12) 0.0284(13) Uani 1 1 d . . .
H32A H 0.0080 0.6617 0.0687 0.034 Uiso 1 1 calc R . .
C33 C 0.1539(5) 0.6531(2) 0.08946(12) 0.0240(12) Uani 1 1 d . A .
C34 C 0.2241(4) 0.6755(2) 0.10904(11) 0.0223(12) Uani 1 1 d . . .
C35 C -0.0800(5) 0.7501(3) 0.08469(14) 0.0399(16) Uani 1 1 d . . .
H35A H -0.1193 0.7606 0.1014 0.060 Uiso 1 1 calc R . .
H35B H -0.1246 0.7256 0.0742 0.060 Uiso 1 1 calc R . .
H35C H -0.0650 0.7805 0.0733 0.060 Uiso 1 1 calc R . .
C36 C 0.1810(4) 0.6074(2) 0.07458(12) 0.0253(13) Uani 1 1 d . . .
H36A H 0.1339 0.5986 0.0597 0.030 Uiso 1 1 calc R A .
C37 C 0.2803(5) 0.5372(2) 0.05825(12) 0.0258(13) Uani 1 1 d . . .
C38 C 0.2758(5) 0.5498(3) 0.03043(12) 0.0352(15) Uani 1 1 d . A .
H38A H 0.2633 0.5844 0.0249 0.042 Uiso 1 1 calc R . .
C39 C 0.2896(6) 0.5116(3) 0.01057(14) 0.0436(17) Uani 1 1 d . . .
H39A H 0.2816 0.5198 -0.0084 0.052 Uiso 1 1 calc R A .
C40 C 0.3147(5) 0.4618(3) 0.01836(14) 0.0414(17) Uani 1 1 d . A .
H40A H 0.3271 0.4359 0.0048 0.050 Uiso 1 1 calc R . .
C41 C 0.3218(5) 0.4500(2) 0.04610(13) 0.0340(15) Uani 1 1 d . . .
C42 C 0.3047(5) 0.4871(2) 0.06627(12) 0.0267(13) Uani 1 1 d . A .
H42A H 0.3097 0.4783 0.0853 0.032 Uiso 1 1 calc R . .
C43 C 0.7220(4) 0.5882(2) 0.06962(11) 0.0206(10) Uani 1 1 d . A .
C44 C 0.7888(4) 0.6109(2) 0.04667(11) 0.0222(12) Uani 1 1 d . . .
C45 C 0.7545(4) 0.6559(2) 0.03324(11) 0.0221(12) Uani 1 1 d . A .
C46 C 0.8163(5) 0.6741(2) 0.01146(12) 0.0290(14) Uani 1 1 d . . .
H46A H 0.7949 0.7051 0.0025 0.035 Uiso 1 1 calc R A .
C47 C 0.9088(5) 0.6484(2) 0.00240(12) 0.0303(14) Uani 1 1 d . A .
H47A H 0.9483 0.6608 -0.0131 0.036 Uiso 1 1 calc R . .
C48 C 0.9429(5) 0.6046(2) 0.01607(11) 0.0274(13) Uani 1 1 d . . .
H48A H 1.0071 0.5874 0.0101 0.033 Uiso 1 1 calc R A .
C49 C 0.8846(4) 0.5853(2) 0.03846(11) 0.0218(12) Uani 1 1 d . A .
C50 C 0.9304(4) 0.5405(2) 0.05434(11) 0.0227(12) Uani 1 1 d . . .
C51 C 0.9442(4) 0.5437(2) 0.08269(12) 0.0271(13) Uani 1 1 d . A .
H51A H 0.9191 0.5733 0.0923 0.032 Uiso 1 1 calc R . .
C52 C 0.9943(5) 0.5040(3) 0.09706(13) 0.0332(15) Uani 1 1 d . . .
H52A H 1.0039 0.5071 0.1164 0.040 Uiso 1 1 calc R A .
C53 C 1.0308(5) 0.4596(3) 0.08372(14) 0.0397(17) Uani 1 1 d . A .
C54 C 1.0173(5) 0.4570(3) 0.05538(15) 0.0397(16) Uani 1 1 d . . .
H54A H 1.0425 0.4274 0.0457 0.048 Uiso 1 1 calc R A .
C55 C 0.9675(5) 0.4967(2) 0.04070(13) 0.0312(14) Uani 1 1 d . A .
H55A H 0.9588 0.4938 0.0213 0.037 Uiso 1 1 calc R . .
C56 C 1.0818(6) 0.4161(3) 0.09990(17) 0.057(2) Uani 1 1 d . . .
H56A H 1.1358 0.3984 0.0884 0.086 Uiso 1 1 calc R A .
H56B H 1.0251 0.3916 0.1055 0.086 Uiso 1 1 calc R . .
H56C H 1.1176 0.4300 0.1164 0.086 Uiso 1 1 calc R . .
C57 C 0.6530(4) 0.6835(2) 0.04148(11) 0.0225(12) Uani 1 1 d . . .
C58 C 0.6569(5) 0.7366(2) 0.04667(11) 0.0287(14) Uani 1 1 d . A .
H58A H 0.7245 0.7543 0.0454 0.034 Uiso 1 1 calc R . .
C59 C 0.5644(5) 0.7632(2) 0.05358(12) 0.0290(14) Uani 1 1 d . . .
H59A H 0.5694 0.7991 0.0573 0.035 Uiso 1 1 calc R A .
C60 C 0.4618(5) 0.7387(2) 0.05531(12) 0.0276(13) Uani 1 1 d . A .
C61 C 0.4586(5) 0.6863(2) 0.04989(12) 0.0279(14) Uani 1 1 d . . .
H61A H 0.3909 0.6686 0.0508 0.033 Uiso 1 1 calc R A .
C62 C 0.5529(5) 0.6590(2) 0.04314(12) 0.0264(13) Uani 1 1 d . A .
H62A H 0.5484 0.6230 0.0396 0.032 Uiso 1 1 calc R . .
C63 C 0.3605(5) 0.7680(3) 0.06320(14) 0.0411(17) Uani 1 1 d . . .
H63A H 0.2968 0.7456 0.0611 0.062 Uiso 1 1 calc R A .
H63B H 0.3527 0.7982 0.0512 0.062 Uiso 1 1 calc R . .
H63C H 0.3662 0.7793 0.0824 0.062 Uiso 1 1 calc R . .
C100 C 0.4357(6) 0.2480(3) 0.02074(15) 0.0462(18) Uani 1 1 d D . .
H10A H 0.5006 0.2340 0.0298 0.069 Uiso 1 1 calc R . .
H10B H 0.4034 0.2749 0.0324 0.069 Uiso 1 1 calc R . .
H10C H 0.4561 0.2628 0.0029 0.069 Uiso 1 1 calc R . .
C101 C 0.3565(6) 0.2068(3) 0.01652(14) 0.0406(16) Uani 1 1 d D . .
C200 C 0.9278(7) 0.2236(3) 0.1276(2) 0.074(3) Uani 1 1 d . . .
H20A H 0.8957 0.2030 0.1127 0.111 Uiso 1 1 calc R . .
H20B H 0.8997 0.2117 0.1454 0.111 Uiso 1 1 calc R . .
H20C H 1.0073 0.2199 0.1273 0.111 Uiso 1 1 calc R . .
C201 C 0.8993(6) 0.2776(3) 0.12367(16) 0.0504(19) Uani 1 1 d . . .
C300 C 0.651(4) 0.8244(14) 0.2518(10) 0.238(9) Uani 0.505(10) 1 d PDU B -1
C301 C 0.537(4) 0.8293(15) 0.2615(10) 0.238(9) Uani 0.505(10) 1 d PDU B -1
N300 N 0.605(4) 0.8256(12) 0.2779(8) 0.238(9) Uani 0.505(10) 1 d PD B -1
C400 C 0.442(4) 0.8270(15) 0.2667(10) 0.238(9) Uani 0.495(10) 1 d PDU B -2
C401 C 0.322(4) 0.8288(14) 0.2702(9) 0.238(9) Uani 0.495(10) 1 d PDU B -2
N400 N 0.231(3) 0.8335(12) 0.2746(8) 0.238(9) Uani 0.495(10) 1 d PD B -2

loop_
_atom_site_aniso_label
_atom_site_aniso_U_11
_atom_site_aniso_U_22
_atom_site_aniso_U_33
_atom_site_aniso_U_23
_atom_site_aniso_U_13
_atom_site_aniso_U_12
Fe1 0.0213(4) 0.0212(4) 0.0193(4) 0.0012(3) -0.0019(3) -0.0017(3)
Fe2 0.0203(4) 0.0240(4) 0.0243(4) 0.0002(3) 0.0029(3) -0.0003(3)
N1 0.026(3) 0.021(2) 0.017(2) 0.0010(19) -0.0036(19) -0.004(2)
N2 0.027(3) 0.022(3) 0.023(2) -0.001(2) 0.002(2) -0.006(2)
N100 0.066(4) 0.048(4) 0.045(4) 0.001(3) -0.002(3) -0.013(4)
N200 0.069(5) 0.049(4) 0.083(5) -0.008(4) 0.006(4) 0.012(4)
O1 0.026(2) 0.023(2) 0.022(2) -0.0001(17) -0.0048(16) 0.0026(17)
O2 0.018(2) 0.027(2) 0.038(2) -0.0017(19) -0.0057(17) -0.0005(17)
O3 0.033(2) 0.028(2) 0.030(2) -0.0036(18) -0.0056(18) 0.0021(19)
O4 0.050(3) 0.031(3) 0.088(4) -0.021(3) -0.032(3) 0.004(2)
O5 0.032(3) 0.034(3) 0.062(3) 0.016(2) -0.007(2) -0.009(2)
O7 0.0350(12) 0.0302(14) 0.0221(12) -0.0017(12) 0.0020(10) -0.0120(11)
O8 0.0350(12) 0.0302(14) 0.0221(12) -0.0017(12) 0.0020(10) -0.0120(11)
O9A 0.0350(12) 0.0302(14) 0.0221(12) -0.0017(12) 0.0020(10) -0.0120(11)
O10A 0.0350(12) 0.0302(14) 0.0221(12) -0.0017(12) 0.0020(10) -0.0120(11)
C64A 0.013(2) 0.022(3) 0.026(2) 0.003(2) -0.0014(18) 0.0048(19)
C65A 0.0301(19) 0.064(6) 0.022(2) 0.001(2) -0.0020(13) -0.019(3)
C66A 0.0301(19) 0.064(6) 0.022(2) 0.001(2) -0.0020(13) -0.019(3)
C67A 0.0301(19) 0.064(6) 0.022(2) 0.001(2) -0.0020(13) -0.019(3)
C68A 0.0301(19) 0.064(6) 0.022(2) 0.001(2) -0.0020(13) -0.019(3)
C69A 0.0301(19) 0.064(6) 0.022(2) 0.001(2) -0.0020(13) -0.019(3)
C70A 0.0301(19) 0.064(6) 0.022(2) 0.001(2) -0.0020(13) -0.019(3)
C71A 0.029(6) 0.055(8) 0.008(5) 0.005(5) -0.004(4) -0.027(5)
C72A 0.042(3) 0.045(3) 0.061(2) 0.014(2) -0.005(2) -0.020(2)
C73A 0.042(3) 0.045(3) 0.061(2) 0.014(2) -0.005(2) -0.020(2)
C74A 0.042(3) 0.045(3) 0.061(2) 0.014(2) -0.005(2) -0.020(2)
C75A 0.042(3) 0.045(3) 0.061(2) 0.014(2) -0.005(2) -0.020(2)
C76A 0.042(3) 0.045(3) 0.061(2) 0.014(2) -0.005(2) -0.020(2)
C77A 0.075(6) 0.041(5) 0.096(8) 0.016(5) 0.004(6) 0.000(4)
C78A 0.029(6) 0.055(8) 0.008(5) 0.005(5) -0.004(4) -0.027(5)
C79A 0.0287(8) 0.0551(4) 0.0082(2) 0.0052(8) -0.0036(4) -0.02728(19)
C80A 0.0287(8) 0.0551(4) 0.0082(2) 0.0052(8) -0.0036(4) -0.02728(19)
C81A 0.0287(8) 0.0551(4) 0.0082(2) 0.0052(8) -0.0036(4) -0.02728(19)
C82A 0.0287(8) 0.0551(4) 0.0082(2) 0.0052(8) -0.0036(4) -0.02728(19)
C83A 0.0287(8) 0.0551(4) 0.0082(2) 0.0052(8) -0.0036(4) -0.02728(19)
C84A 0.075(6) 0.041(5) 0.096(8) 0.016(5) 0.004(6) 0.000(4)
O9B 0.0350(12) 0.0302(14) 0.0221(12) -0.0017(12) 0.0020(10) -0.0120(11)
O10B 0.0350(12) 0.0302(14) 0.0221(12) -0.0017(12) 0.0020(10) -0.0120(11)
C64B 0.013(2) 0.022(3) 0.026(2) 0.003(2) -0.0014(18) 0.0048(19)
C65B 0.0301(19) 0.064(6) 0.022(2) 0.001(2) -0.0020(13) -0.019(3)
C66B 0.0301(19) 0.064(6) 0.022(2) 0.001(2) -0.0020(13) -0.019(3)
C67B 0.0301(19) 0.064(6) 0.022(2) 0.001(2) -0.0020(13) -0.019(3)
C68B 0.0301(19) 0.064(6) 0.022(2) 0.001(2) -0.0020(13) -0.019(3)
C69B 0.0301(19) 0.064(6) 0.022(2) 0.001(2) -0.0020(13) -0.019(3)
C70B 0.0301(19) 0.064(6) 0.022(2) 0.001(2) -0.0020(13) -0.019(3)
C71B 0.042(3) 0.045(3) 0.061(2) 0.014(2) -0.005(2) -0.020(2)
C72B 0.042(3) 0.045(3) 0.061(2) 0.014(2) -0.005(2) -0.020(2)
C73B 0.042(3) 0.045(3) 0.061(2) 0.014(2) -0.005(2) -0.020(2)
C74B 0.042(3) 0.045(3) 0.061(2) 0.014(2) -0.005(2) -0.020(2)
C75B 0.042(3) 0.045(3) 0.061(2) 0.014(2) -0.005(2) -0.020(2)
C76B 0.042(3) 0.045(3) 0.061(2) 0.014(2) -0.005(2) -0.020(2)
C77B 0.075(6) 0.041(5) 0.096(8) 0.016(5) 0.004(6) 0.000(4)
C78B 0.0287(8) 0.0551(4) 0.0082(2) 0.0052(8) -0.0036(4) -0.02728(19)
C79B 0.0287(8) 0.0551(4) 0.0082(2) 0.0052(8) -0.0036(4) -0.02728(19)
C80B 0.0287(8) 0.0551(4) 0.0082(2) 0.0052(8) -0.0036(4) -0.02728(19)
C81B 0.0287(8) 0.0551(4) 0.0082(2) 0.0052(8) -0.0036(4) -0.02728(19)
C82B 0.0287(8) 0.0551(4) 0.0082(2) 0.0052(8) -0.0036(4) -0.02728(19)
C83B 0.0287(8) 0.0551(4) 0.0082(2) 0.0052(8) -0.0036(4) -0.02728(19)
C84B 0.075(6) 0.041(5) 0.096(8) 0.016(5) 0.004(6) 0.000(4)
O6 0.017(3) 0.021(4) 0.023(3) 0.005(2) 0.002(2) -0.001(2)
O100 0.017(10) 0.064(17) 0.076(15) 0.015(11) 0.000(9) 0.005(9)
O101 0.017(9) 0.054(17) 0.059(13) -0.006(11) -0.007(8) -0.002(9)
S1 0.0365(9) 0.0215(8) 0.0630(12) -0.0067(8) -0.0217(9) -0.0030(7)
C1 0.038(4) 0.028(3) 0.033(4) -0.004(3) -0.006(3) 0.004(3)
C2 0.034(3) 0.030(3) 0.024(3) -0.005(3) -0.003(3) 0.001(3)
C3 0.041(4) 0.037(4) 0.030(3) -0.014(3) -0.004(3) 0.003(3)
C4 0.036(4) 0.049(4) 0.033(4) -0.021(3) -0.004(3) -0.004(3)
C5 0.029(3) 0.039(4) 0.024(3) -0.005(3) -0.009(3) 0.001(3)
C6 0.040(3) 0.023(3) 0.012(3) 0.006(2) 0.000(2) 0.001(3)
C7 0.031(3) 0.021(3) 0.020(3) -0.002(2) -0.002(2) -0.003(3)
C8 0.018(3) 0.023(3) 0.023(3) 0.002(2) -0.001(2) -0.003(2)
C9 0.025(3) 0.031(3) 0.026(3) 0.001(3) -0.008(3) -0.003(3)
C10 0.026(3) 0.031(3) 0.029(3) 0.004(3) -0.007(3) -0.001(3)
C11 0.028(3) 0.029(3) 0.036(3) 0.002(3) -0.003(3) 0.007(3)
C12 0.025(3) 0.028(3) 0.021(3) 0.000(2) -0.003(2) -0.002(2)
C13 0.017(3) 0.021(3) 0.026(3) 0.007(2) -0.001(2) -0.001(2)
C14 0.038(4) 0.047(4) 0.046(4) -0.002(3) -0.018(3) 0.015(3)
C15 0.019(3) 0.023(3) 0.033(3) 0.000(3) 0.000(2) 0.002(2)
C16 0.029(3) 0.019(3) 0.023(3) 0.003(2) -0.004(2) 0.002(2)
C17 0.035(3) 0.030(3) 0.028(3) 0.004(3) -0.008(3) -0.004(3)
C18 0.048(4) 0.030(4) 0.028(3) -0.003(3) 0.003(3) 0.004(3)
C19 0.051(4) 0.022(3) 0.033(4) 0.001(3) -0.014(3) -0.005(3)
C20 0.033(3) 0.021(3) 0.036(4) 0.000(3) -0.009(3) 0.001(3)
C21 0.029(3) 0.019(3) 0.033(3) -0.004(3) -0.005(3) 0.002(2)
C22 0.039(4) 0.028(3) 0.027(3) 0.000(3) 0.002(3) 0.000(3)
C23 0.033(3) 0.024(3) 0.027(3) 0.000(3) -0.004(3) -0.001(3)
C24 0.044(4) 0.029(3) 0.031(3) 0.001(3) -0.008(3) -0.008(3)
C25 0.048(4) 0.024(3) 0.031(3) 0.003(3) -0.005(3) -0.007(3)
C26 0.036(3) 0.022(3) 0.026(3) 0.006(3) -0.002(3) 0.006(3)
C27 0.022(3) 0.029(3) 0.023(3) 0.000(2) 0.003(2) 0.001(3)
C28 0.031(3) 0.019(3) 0.033(3) 0.003(3) 0.006(3) -0.001(3)
C29 0.022(3) 0.023(3) 0.027(3) 0.005(2) 0.002(2) -0.001(2)
C30 0.024(3) 0.028(3) 0.029(3) 0.001(3) -0.005(2) 0.004(2)
C31 0.029(3) 0.029(3) 0.029(3) 0.001(3) -0.003(3) 0.006(3)
C32 0.026(3) 0.034(3) 0.025(3) 0.003(3) -0.005(3) -0.004(3)
C33 0.024(3) 0.021(3) 0.028(3) -0.001(2) 0.000(2) -0.003(2)
C34 0.018(3) 0.026(3) 0.023(3) 0.005(2) 0.002(2) -0.001(2)
C35 0.035(4) 0.047(4) 0.038(4) -0.003(3) -0.006(3) 0.013(3)
C36 0.019(3) 0.029(3) 0.028(3) 0.005(3) -0.001(2) -0.004(2)
C37 0.025(3) 0.023(3) 0.030(3) 0.000(3) -0.002(2) -0.001(2)
C38 0.043(4) 0.032(4) 0.030(3) 0.001(3) -0.003(3) 0.011(3)
C39 0.054(5) 0.047(4) 0.030(4) -0.003(3) -0.007(3) 0.010(4)
C40 0.042(4) 0.036(4) 0.046(4) -0.015(3) -0.016(3) 0.010(3)
C41 0.027(3) 0.032(4) 0.043(4) 0.000(3) -0.017(3) 0.003(3)
C42 0.024(3) 0.024(3) 0.032(3) -0.001(3) -0.009(3) -0.008(2)
C43 0.013(2) 0.022(3) 0.026(2) 0.003(2) -0.0014(18) 0.0048(19)
C44 0.020(3) 0.028(3) 0.019(3) -0.003(2) -0.001(2) 0.000(2)
C45 0.019(3) 0.024(3) 0.022(3) 0.001(2) -0.004(2) -0.001(2)
C46 0.027(3) 0.031(3) 0.029(3) 0.007(3) -0.006(3) -0.002(3)
C47 0.024(3) 0.042(4) 0.024(3) 0.011(3) 0.005(2) -0.003(3)
C48 0.022(3) 0.035(3) 0.025(3) 0.000(3) 0.004(2) 0.002(3)
C49 0.019(3) 0.025(3) 0.022(3) -0.002(2) -0.001(2) -0.005(2)
C50 0.011(3) 0.027(3) 0.030(3) 0.006(3) 0.005(2) -0.003(2)
C51 0.018(3) 0.032(3) 0.032(3) 0.004(3) 0.002(2) -0.003(3)
C52 0.017(3) 0.047(4) 0.036(4) 0.014(3) 0.002(3) -0.001(3)
C53 0.024(3) 0.044(4) 0.051(4) 0.022(3) 0.008(3) 0.005(3)
C54 0.030(3) 0.035(4) 0.054(4) 0.007(3) 0.013(3) 0.010(3)
C55 0.026(3) 0.034(4) 0.034(3) 0.007(3) 0.008(3) -0.002(3)
C56 0.054(5) 0.048(5) 0.070(5) 0.033(4) 0.015(4) 0.021(4)
C57 0.019(3) 0.031(3) 0.018(3) 0.003(2) -0.005(2) 0.000(2)
C58 0.032(3) 0.031(3) 0.023(3) 0.006(3) -0.008(3) -0.001(3)
C59 0.035(3) 0.024(3) 0.027(3) 0.004(3) -0.003(3) 0.002(3)
C60 0.028(3) 0.032(4) 0.022(3) 0.007(3) 0.002(2) 0.005(3)
C61 0.018(3) 0.038(4) 0.028(3) 0.009(3) 0.003(2) -0.001(3)
C62 0.023(3) 0.026(3) 0.030(3) 0.005(3) -0.004(2) -0.001(2)
C63 0.040(4) 0.041(4) 0.042(4) 0.009(3) 0.009(3) 0.013(3)
C100 0.055(5) 0.026(4) 0.058(5) -0.006(3) -0.012(4) 0.000(3)
C101 0.052(4) 0.032(4) 0.037(4) 0.000(3) -0.006(3) 0.004(4)
C200 0.048(5) 0.077(6) 0.098(7) 0.036(6) 0.015(5) 0.007(5)
C201 0.035(4) 0.066(6) 0.050(5) 0.000(4) 0.006(3) 0.008(4)
C300 0.30(2) 0.141(7) 0.269(16) -0.132(9) -0.14(2) 0.094(15)
C301 0.30(2) 0.141(7) 0.269(16) -0.132(9) -0.14(2) 0.094(15)
N300 0.30(2) 0.141(7) 0.269(16) -0.132(9) -0.14(2) 0.094(15)
C400 0.30(2) 0.141(7) 0.269(16) -0.132(9) -0.14(2) 0.094(15)
C401 0.30(2) 0.141(7) 0.269(16) -0.132(9) -0.14(2) 0.094(15)
N400 0.30(2) 0.141(7) 0.269(16) -0.132(9) -0.14(2) 0.094(15)

loop_
_atom_type_symbol
_atom_type_description
_atom_type_scat_dispersion_real
_atom_type_scat_dispersion_imag
_atom_type_scat_source
C C 0.0033 0.0016 'International Tables Vol C Tables 4.2.6.8 and 6.1.1.4'
H H 0.0000 0.0000 'International Tables Vol C Tables 4.2.6.8 and 6.1.1.4'
N N 0.0061 0.0033 'International Tables Vol C Tables 4.2.6.8 and 6.1.1.4'
O O 0.0106 0.0060 'International Tables Vol C Tables 4.2.6.8 and 6.1.1.4'
S S 0.1246 0.1234 'International Tables Vol C Tables 4.2.6.8 and 6.1.1.4'
Fe Fe 0.3463 0.8444 'International Tables Vol C Tables 4.2.6.8 and 6.1.1.4'

loop_
_geom_angle_atom_site_label_1
_geom_angle_atom_site_label_2
_geom_angle_atom_site_label_3
_geom_angle
O6 Fe1 O1 114.0(2)
O6 Fe1 O7 112.2(2)
O1 Fe1 O7 95.59(16)
O6 Fe1 O101 30.5(6)
O1 Fe1 O101 104.0(6)
O7 Fe1 O101 142.6(7)
O6 Fe1 N1 120.9(2)
O1 Fe1 N1 87.07(16)
O7 Fe1 N1 120.11(17)
O101 Fe1 N1 92.7(6)
O6 Fe1 O100 40.1(5)
O1 Fe1 O100 104.3(6)
O7 Fe1 O100 75.0(5)
O101 Fe1 O100 69.5(8)
N1 Fe1 O100 160.6(6)
O6 Fe1 O8 102.0(2)
O1 Fe1 O8 143.02(16)
O7 Fe1 O8 61.64(15)
O101 Fe1 O8 111.5(5)
N1 Fe1 O8 81.41(16)
O100 Fe1 O8 97.6(6)
O6 Fe1 C43 111.1(2)
O1 Fe1 C43 120.75(17)
O7 Fe1 C43 30.88(16)
O101 Fe1 C43 133.5(6)
N1 Fe1 C43 100.88(18)
O100 Fe1 C43 86.9(5)
O8 Fe1 C43 30.81(16)
O6 Fe2 O2 126.1(2)
O6 Fe2 O10A 119.9(4)
O2 Fe2 O10A 112.0(4)
O6 Fe2 O9A 101.4(11)
O2 Fe2 O9A 89.7(11)
O10A Fe2 O9A 62.1(11)
O6 Fe2 O101 30.7(6)
O2 Fe2 O101 155.8(6)
O10A Fe2 O101 89.3(7)
O9A Fe2 O101 90.3(12)
O6 Fe2 O100 40.5(6)
O2 Fe2 O100 85.9(6)
O10A Fe2 O100 152.3(7)
O9A Fe2 O100 98.5(12)
O101 Fe2 O100 70.1(8)
O6 Fe2 N2 104.1(2)
O2 Fe2 N2 87.91(17)
O10A Fe2 N2 91.2(5)
O9A Fe2 N2 150.0(10)
O101 Fe2 N2 103.7(5)
O100 Fe2 N2 111.1(6)
O6 Fe2 O10B 112.0(3)
O2 Fe2 O10B 120.0(3)
O10A Fe2 O10B 8.0(6)
O9A Fe2 O10B 63.8(10)
O101 Fe2 O10B 81.4(7)
O100 Fe2 O10B 146.6(6)
N2 Fe2 O10B 91.9(4)
O6 Fe2 O9B 101.1(8)
O2 Fe2 O9B 90.8(8)
O10A Fe2 O9B 61.3(8)
O9A Fe2 O9B 1.1(18)
O101 Fe2 O9B 89.5(10)
O100 Fe2 O9B 99.0(9)
N2 Fe2 O9B 149.6(8)
O10B Fe2 O9B 62.8(8)
O6 Fe2 C64B 115.0(3)
O2 Fe2 C64B 102.0(4)
O10A Fe2 C64B 30.2(6)
O9A Fe2 C64B 31.9(10)
O101 Fe2 C64B 90.5(7)
O100 Fe2 C64B 128.2(7)
N2 Fe2 C64B 120.1(4)
O10B Fe2 C64B 32.7(5)
O9B Fe2 C64B 31.1(9)
C15 N1 C16 116.5(5)
C15 N1 Fe1 123.2(4)
C16 N1 Fe1 119.8(3)
C36 N2 C37 115.8(5)
C36 N2 Fe2 119.8(4)
C37 N2 Fe2 124.4(4)
C13 O1 Fe1 135.2(4)
C34 O2 Fe2 129.1(3)
C1 O3 C22 111.6(4)
C43 O7 Fe1 90.5(3)
C43 O8 Fe1 88.4(3)
C64A O9A Fe2 94.9(19)
C64A O10A Fe2 94.9(13)
O9A C64A O10A 104.9(18)
O9A C64A C65A 122(3)
O10A C64A C65A 123(2)
C70A C65A C66A 120.8(9)
C70A C65A C64A 111.4(16)
C66A C65A C64A 126(2)
C78A C66A C67A 103.0(17)
C78A C66A C65A 136.1(17)
C67A C66A C65A 119.3(9)
C66A C67A C68A 120.1(9)
C68A C67A C78A 152.3(11)
C67A C68A C69A 120.4(8)
C68A C69A C70A 120.1(9)
C65A C70A C69A 119.3(9)
C65A C70A C71A 120.2(17)
C69A C70A C71A 120.1(16)
C72A C71A C76A 118.2(9)
C72A C71A C70A 127.2(13)
C76A C71A C70A 113.2(13)
C73A C72A C71A 120.6(9)
C72A C73A C74A 119.5(10)
C75A C74A C73A 117.6(9)
C75A C74A C77A 122.7(10)
C73A C74A C77A 118.7(10)
C74A C75A C76A 121.0(9)
C75A C76A C71A 119.2(9)
C66A C78A C83A 115.0(16)
C66A C78A C79A 125.0(16)
C83A C78A C79A 119.8(8)
C83A C78A C67A 146.0(10)
C79A C78A C67A 87.8(8)
C78A C79A C80A 119.3(8)
C79A C80A C81A 120.1(8)
C82A C81A C80A 119.1(8)
C82A C81A C84A 124.2(9)
C80A C81A C84A 116.7(9)
C81A C82A C83A 120.2(8)
C78A C83A C82A 121.2(8)
C64B O9B Fe2 84.4(14)
C64B O10B Fe2 83.9(9)
O9B C64B O10B 124.8(18)
O9B C64B C65B 111.3(19)
O10B C64B C65B 117(2)
O9B C64B Fe2 64.5(11)
O10B C64B Fe2 63.4(9)
C65B C64B Fe2 170.8(10)
C70B C65B C66B 120.9(8)
C70B C65B C64B 123.3(13)
C66B C65B C64B 115.7(14)
C67B C66B C65B 118.9(8)
C67B C66B C78B 124.2(11)
C65B C66B C78B 116.4(10)
C66B C67B C68B 120.5(8)
C69B C68B C67B 120.6(8)
C68B C69B C70B 119.8(8)
C71B C70B C65B 121.7(17)
C71B C70B C69B 118.5(18)
C65B C70B C69B 119.3(8)
C70B C71B C72B 114.2(15)
C70B C71B C76B 124.8(17)
C72B C71B C76B 117.9(9)
C73B C72B C71B 121.0(9)
C72B C73B C74B 120.6(9)
C73B C74B C75B 118.2(8)
C73B C74B C77B 121.7(9)
C75B C74B C77B 119.4(9)
C76B C75B C74B 120.7(9)
C75B C76B C71B 120.6(9)
C83B C78B C79B 119.1(8)
C83B C78B C66B 121.1(10)
C79B C78B C66B 119.2(10)
C80B C79B C78B 121.4(7)
C79B C80B C81B 119.3(7)
C82B C81B C80B 118.1(7)
C82B C81B C84B 119.9(8)
C80B C81B C84B 121.8(8)
C83B C82B C81B 121.5(7)
C82B C83B C78B 120.3(8)
Fe1 O6 Fe2 158.8(3)
Fe2 O100 Fe1 109.0(9)
Fe2 O101 Fe1 111.0(11)
O4 S1 O5 120.0(3)
O4 S1 C41 109.1(3)
O5 S1 C41 109.5(3)
O4 S1 C20 107.9(3)
O5 S1 C20 107.3(3)
C41 S1 C20 101.5(3)
O3 C1 C2 109.7(5)
C3 C2 C7 120.3(6)
C3 C2 C1 121.1(5)
C7 C2 C1 118.6(5)
C2 C3 C4 119.7(6)
C5 C4 C3 119.9(6)
C4 C5 C6 121.3(6)
C7 C6 C5 117.9(5)
C7 C6 C8 123.6(5)
C5 C6 C8 118.4(5)
C2 C7 C6 120.9(5)
C9 C8 C13 118.4(5)
C9 C8 C6 119.9(5)
C13 C8 C6 121.8(5)
C8 C9 C10 124.2(5)
C11 C10 C9 117.8(5)
C11 C10 C14 121.1(6)
C9 C10 C14 121.1(5)
C10 C11 C12 120.8(6)
C15 C12 C13 122.9(5)
C15 C12 C11 116.6(5)
C13 C12 C11 120.3(5)
O1 C13 C8 120.4(5)
O1 C13 C12 121.0(5)
C8 C13 C12 118.6(5)
N1 C15 C12 127.1(5)
C17 C16 C21 119.6(5)
C17 C16 N1 124.0(5)
C21 C16 N1 116.4(5)
C18 C17 C16 120.5(6)
C17 C18 C19 120.4(6)
C20 C19 C18 118.8(6)
C21 C20 C19 121.7(6)
C21 C20 S1 116.6(5)
C19 C20 S1 121.7(5)
C20 C21 C16 119.2(6)
O3 C22 C23 113.0(5)
C28 C23 C24 118.8(5)
C28 C23 C22 120.9(5)
C24 C23 C22 120.2(5)
C25 C24 C23 120.7(6)
C24 C25 C26 120.5(6)
C25 C26 C27 119.7(5)
C28 C27 C26 119.4(5)
C28 C27 C29 119.9(5)
C26 C27 C29 120.4(5)
C27 C28 C23 120.8(5)
C30 C29 C34 118.8(5)
C30 C29 C27 118.9(5)
C34 C29 C27 122.3(5)
C31 C30 C29 123.7(6)
C32 C31 C30 117.9(5)
C32 C31 C35 120.3(6)
C30 C31 C35 121.8(5)
C31 C32 C33 120.8(5)
C34 C33 C32 121.0(5)
C34 C33 C36 122.8(5)
C32 C33 C36 116.0(5)
O2 C34 C33 122.2(5)
O2 C34 C29 119.9(5)
C33 C34 C29 117.8(5)
N2 C36 C33 127.9(5)
C38 C37 C42 120.0(6)
C38 C37 N2 120.6(5)
C42 C37 N2 119.4(5)
C37 C38 C39 120.0(6)
C40 C39 C38 120.2(6)
C39 C40 C41 119.1(6)
C40 C41 C42 121.6(6)
C40 C41 S1 118.8(5)
C42 C41 S1 119.3(5)
C41 C42 C37 118.9(6)
O8 C43 O7 119.2(5)
O8 C43 C44 119.0(5)
O7 C43 C44 121.8(5)
O8 C43 Fe1 60.8(3)
O7 C43 Fe1 58.6(3)
C44 C43 Fe1 175.6(4)
C45 C44 C49 120.8(5)
C45 C44 C43 120.4(5)
C49 C44 C43 118.8(5)
C46 C45 C44 118.3(5)
C46 C45 C57 119.9(5)
C44 C45 C57 121.7(5)
C45 C46 C47 121.7(6)
C48 C47 C46 119.5(5)
C47 C48 C49 121.0(5)
C48 C49 C44 118.7(5)
C48 C49 C50 119.1(5)
C44 C49 C50 122.1(5)
C51 C50 C55 118.7(5)
C51 C50 C49 120.5(5)
C55 C50 C49 120.7(5)
C50 C51 C52 120.5(6)
C51 C52 C53 121.5(6)
C54 C53 C52 117.5(6)
C54 C53 C56 121.9(7)
C52 C53 C56 120.6(7)
C53 C54 C55 121.5(6)
C50 C55 C54 120.3(6)
C62 C57 C58 118.1(5)
C62 C57 C45 122.4(5)
C58 C57 C45 119.4(5)
C59 C58 C57 120.7(6)
C58 C59 C60 121.8(6)
C61 C60 C59 117.0(5)
C61 C60 C63 121.3(6)
C59 C60 C63 121.6(6)
C60 C61 C62 121.3(5)
C57 C62 C61 121.1(5)
N100 C101 C100 178.6(8)
N200 C201 C200 178.4(10)
N300 C300 C301 47.6(15)
N300 C301 C300 62(4)
C301 N300 C300 70(3)
N400 C401 C400 174(5)

loop_
_geom_bond_atom_site_label_1
_geom_bond_atom_site_label_2
_geom_bond_distance
Fe1 O6 1.745(5)
Fe1 O1 1.880(4)
Fe1 O7 2.086(4)
Fe1 O101 2.090(19)
Fe1 N1 2.103(5)
Fe1 O100 2.122(19)
Fe1 O8 2.133(4)
Fe1 C43 2.444(5)
Fe2 O6 1.751(5)
Fe2 O2 1.896(4)
Fe2 O10A 2.029(15)
Fe2 O9A 2.05(2)
Fe2 O101 2.08(2)
Fe2 O100 2.100(18)
Fe2 N2 2.122(5)
Fe2 O10B 2.150(12)
Fe2 O9B 2.167(17)
Fe2 C64B 2.391(17)
N1 C15 1.306(7)
N1 C16 1.419(7)
N2 C36 1.312(7)
N2 C37 1.434(7)
N100 C101 1.152(8)
N200 C201 1.130(10)
O1 C13 1.320(6)
O2 C34 1.317(6)
O3 C1 1.416(7)
O3 C22 1.428(7)
O4 S1 1.427(5)
O5 S1 1.438(5)
O7 C43 1.254(6)
O8 C43 1.252(6)
O9A C64A 1.31(4)
O10A C64A 1.34(3)
C64A C65A 1.42(3)
C65A C70A 1.395(11)
C65A C66A 1.406(11)
C66A C78A 1.09(3)
C66A C67A 1.393(11)
C67A C68A 1.394(11)
C68A C69A 1.397(11)
C69A C70A 1.398(11)
C70A C71A 1.70(2)
C71A C72A 1.395(11)
C71A C76A 1.409(11)
C72A C73A 1.392(11)
C73A C74A 1.405(11)
C74A C75A 1.387(11)
C74A C77A 1.518(13)
C75A C76A 1.394(11)
C78A C83A 1.399(10)
C78A C79A 1.402(11)
C79A C80A 1.414(11)
C80A C81A 1.443(10)
C81A C82A 1.384(10)
C81A C84A 1.508(13)
C82A C83A 1.405(11)
O9B C64B 1.24(3)
O10B C64B 1.30(2)
C64B C65B 1.60(2)
C65B C70B 1.395(11)
C65B C66B 1.405(11)
C66B C67B 1.393(10)
C67B C68B 1.394(11)
C68B C69B 1.386(10)
C69B C70B 1.409(10)
C70B C71B 1.34(2)
C71B C72B 1.397(11)
C71B C76B 1.408(11)
C72B C73B 1.385(11)
C73B C74B 1.389(10)
C74B C75B 1.406(11)
C74B C77B 1.519(12)
C75B C76B 1.380(11)
C78B C83B 1.398(10)
C78B C79B 1.407(11)
C79B C80B 1.384(10)
C80B C81B 1.447(9)
C81B C82B 1.398(10)
C81B C84B 1.504(12)
C82B C83B 1.389(10)
S1 C41 1.754(6)
S1 C20 1.776(6)
C1 C2 1.518(8)
C2 C3 1.370(8)
C2 C7 1.387(8)
C3 C4 1.406(9)
C4 C5 1.369(9)
C5 C6 1.400(8)
C6 C7 1.398(8)
C6 C8 1.481(8)
C8 C9 1.387(8)
C8 C13 1.415(8)
C9 C10 1.393(8)
C10 C11 1.377(8)
C10 C14 1.514(8)
C11 C12 1.422(8)
C12 C15 1.415(8)
C12 C13 1.420(8)
C16 C17 1.389(8)
C16 C21 1.392(8)
C17 C18 1.378(8)
C18 C19 1.388(9)
C19 C20 1.381(9)
C20 C21 1.381(8)
C22 C23 1.519(8)
C23 C28 1.391(8)
C23 C24 1.394(8)
C24 C25 1.372(8)
C25 C26 1.383(8)
C26 C27 1.398(8)
C27 C28 1.388(8)
C27 C29 1.491(8)
C29 C30 1.401(8)
C29 C34 1.416(8)
C30 C31 1.382(8)
C31 C32 1.372(8)
C31 C35 1.514(8)
C32 C33 1.425(8)
C33 C34 1.408(8)
C33 C36 1.426(8)
C37 C38 1.388(8)
C37 C42 1.391(8)
C38 C39 1.392(9)
C39 C40 1.380(9)
C40 C41 1.382(9)
C41 C42 1.387(8)
C43 C44 1.502(7)
C44 C45 1.402(8)
C44 C49 1.407(8)
C45 C46 1.384(8)
C45 C57 1.491(8)
C46 C47 1.387(8)
C47 C48 1.380(8)
C48 C49 1.393(8)
C49 C50 1.503(8)
C50 C51 1.387(8)
C50 C55 1.391(8)
C51 C52 1.387(8)
C52 C53 1.394(9)
C53 C54 1.386(10)
C53 C56 1.509(9)
C54 C55 1.392(9)
C57 C62 1.384(8)
C57 C58 1.400(8)
C58 C59 1.370(8)
C59 C60 1.411(8)
C60 C61 1.385(8)
C60 C63 1.506(8)
C61 C62 1.395(8)
C100 C101 1.458(9)
C200 C201 1.454(12)
C300 N300 1.38(7)
C300 C301 1.48(2)
C301 N300 1.16(2)
C400 C401 1.48(2)
C401 N400 1.15(2)
